data_7719895
loop_
_publ_author_name
'Wang, Guanqi'
'Philouze, Christian'
'Berthiol, Florian'
'Moreau, Yohann'
'Jarjayes, Olivier'
'Thomas, Fabrice'

_publ_section_title
;
 Defining the oxidation site in Cu(II) and Ni(II) Complexes of ligands
 combining amido, phenolato and pyridine donors
;
_journal_name_full 'Dalton Transactions'
_journal_paper_doi 10.1039/D5DT02056E
_journal_year 2025
_chemical_formula_moiety 'C27 H28 Cu N3 O3, 2(C16 H36 N), 1.75[CH2Cl2], 0.3[H2O]'
_chemical_formula_sum 'C60.75 H104.1 Cl3.5 Cu N5 O3.3'
_chemical_formula_weight 1145.00
_space_group_crystal_system triclinic
_space_group_IT_number 2
_space_group_name_Hall '-P 1'
_space_group_name_H-M_alt 'P -1'
_atom_sites_solution_hydrogens geom
_atom_sites_solution_primary dual
_audit_creation_date 2024-06-13
_audit_creation_method
;
Olex2 1.5
(compiled 2023.08.24 svn.re1ec141 for OlexSys, GUI svn.r6817)
;
_audit_update_record
;
2024-06-13 deposited with the CCDC.	2025-11-04 downloaded from the CCDC.
;
_cell_angle_alpha 102.46(3)
_cell_angle_beta 97.36(3)
_cell_angle_gamma 93.73(3)
_cell_formula_units_Z 2
_cell_length_a 13.536(3)
_cell_length_b 15.206(3)
_cell_length_c 16.497(3)
_cell_measurement_reflns_used 73581
_cell_measurement_temperature 200
_cell_measurement_theta_max 27.500
_cell_measurement_theta_min 1.278
_cell_volume 3273.2(12)
_computing_cell_refinement EvalCCD
_computing_data_collection Collect
_computing_data_reduction EvalCCD
_computing_molecular_graphics 'Olex2 1.5 (Dolomanov et al., 2009)'
_computing_publication_material 'Olex2 1.5 (Dolomanov et al., 2009)'
_computing_structure_refinement 'SHELXL 2019/3 (Sheldrick, 2015)'
_computing_structure_solution 'SHELXT 2018/2 (Sheldrick, 2018)'
_diffrn_ambient_temperature 200
_diffrn_detector 'CCD area detector'
_diffrn_detector_type 'APEX II'
_diffrn_measured_fraction_theta_full 0.990
_diffrn_measured_fraction_theta_max 0.904
_diffrn_measurement_device '\k-geometry 4 circles diffractometer'
_diffrn_measurement_device_type 'Bruker-AXS-enraf-nonius KappaAPEXII'
_diffrn_measurement_method '\f and \w scans'
_diffrn_radiation_collimation 'Montel optic'
_diffrn_radiation_detector CCD
_diffrn_radiation_monochromator 'Multilayer mirrors'
_diffrn_radiation_probe x-ray
_diffrn_radiation_type MoK\a
_diffrn_radiation_wavelength 0.71073
_diffrn_reflns_av_R_equivalents 0.0733
_diffrn_reflns_av_unetI/netI 0.0524
_diffrn_reflns_Laue_measured_fraction_full 0.990
_diffrn_reflns_Laue_measured_fraction_max 0.904
_diffrn_reflns_limit_h_max 17
_diffrn_reflns_limit_h_min -17
_diffrn_reflns_limit_k_max 19
_diffrn_reflns_limit_k_min -19
_diffrn_reflns_limit_l_max 21
_diffrn_reflns_limit_l_min -20
_diffrn_reflns_number 73580
_diffrn_reflns_point_group_measured_fraction_full 0.990
_diffrn_reflns_point_group_measured_fraction_max 0.904
_diffrn_reflns_theta_full 25.242
_diffrn_reflns_theta_max 27.500
_diffrn_reflns_theta_min 1.278
_diffrn_source 'Incoatec ISG250'
_diffrn_source_target Mo
_diffrn_source_type 'Microfocus sealed tube'
_exptl_absorpt_coefficient_mu 0.521
_exptl_absorpt_correction_T_max 1
_exptl_absorpt_correction_T_min 0.716216
_exptl_absorpt_correction_type multi-scan
_exptl_absorpt_process_details
;
SADABS-2004/1 (Bruker,2004) was used for absorption correction.
R(int) was 0.1577 before and 0.0649 after correction.
The Ratio of minimum to maximum transmission is 0.7162.
The \l/2 correction factor is 0.0015.
;
_exptl_crystal_colour red
_exptl_crystal_colour_primary red
_exptl_crystal_density_diffrn 1.162
_exptl_crystal_description block
_exptl_crystal_F_000 1237
_exptl_crystal_size_max 0.3
_exptl_crystal_size_mid 0.14
_exptl_crystal_size_min 0.08
_refine_diff_density_max 0.402
_refine_diff_density_min -0.624
_refine_diff_density_rms 0.059
_refine_ls_extinction_method none
_refine_ls_goodness_of_fit_ref 1.085
_refine_ls_hydrogen_treatment constr
_refine_ls_matrix_type full
_refine_ls_number_parameters 667
_refine_ls_number_reflns 13593
_refine_ls_number_restraints 181
_refine_ls_restrained_S_all 1.091
_refine_ls_R_factor_all 0.1209
_refine_ls_R_factor_gt 0.0767
_refine_ls_shift/su_max 0.001
_refine_ls_shift/su_mean 0.000
_refine_ls_structure_factor_coef Fsqd
_refine_ls_weighting_details 'w=1/[\s^2^(Fo^2^)+(0.0628P)^2^+3.8341P] where P=(Fo^2^+2Fc^2^)/3'
_refine_ls_weighting_scheme calc
_refine_ls_wR_factor_gt 0.1704
_refine_ls_wR_factor_ref 0.1972
_reflns_Friedel_coverage 0.000
_reflns_number_gt 9169
_reflns_number_total 13593
_reflns_threshold_expression 'I > 2\s(I)'
_cod_data_source_file d5dt02056e2.cif
_cod_data_source_block sad_CCDC2
_cod_original_cell_volume 3273.5(12)
_cod_original_formula_sum 'C60.75 H104.10 Cl3.50 Cu N5 O3.30'
_cod_database_code 7719895
_shelx_shelxl_version_number 2019/3
_shelx_space_group_comment
;
The symmetry employed for this shelxl refinement is uniquely defined
by the following loop, which should always be used as a source of
symmetry information in preference to the above space-group names.
They are only intended as comments.
;
_shelx_estimated_absorpt_t_max 0.960
_shelx_estimated_absorpt_t_min 0.859
_olex2_refinement_description
;
1. Fixed Uiso
 At 1.2 times of:
  All C(H) groups, All C(H,H) groups, All C(H,H,H,H) groups
 At 1.5 times of:
  All C(H,H,H) groups
2. Restrained distances
 C56-C57
 1.53 with sigma of 0.02
 C57-C58A
 1.53 with sigma of 0.02
 C58A-C59A
 1.53 with sigma of 0.02
 C59A-C57
 2.5 with sigma of 0.02
 C58A-C56
 2.5 with sigma of 0.02
 C57-N5
 2.5 with sigma of 0.02
 C58B-C57
 1.53 with sigma of 0.02
 C59B-C58B
 1.53 with sigma of 0.02
 C59B-C57
 2.5 with sigma of 0.02
 C49-C51B
 2.5 with sigma of 0.02
 C49-C51A
 2.5 with sigma of 0.02
 C50B-C48
 2.5 with sigma of 0.02
 C50A-C48
 2.5 with sigma of 0.02
 C49-C50A
 1.5 with sigma of 0.02
 C49-C50B
 1.5 with sigma of 0.02
 C50B-C51B
 1.5 with sigma of 0.02
 C50A-C51A
 1.5 with sigma of 0.02
3. Rigid bond restraints
 N5, C44, C52, C48, C56, C45, C53, C49, C57, C46, C54, C50A, C58A, C47, C55,
 C51A, C59A, C50A, C50B, C51A, C51B
 with sigma for 1-2 distances of 0.01 and sigma for 1-3 distances of 0.01
4. Uiso/Uaniso restraints and constraints
N5 \\sim C44 \\sim C52 \\sim C48 \\sim C56 \\sim C45 \\sim C53 \\sim C49 \\sim
C57 \\sim C46 \\sim C54 \\sim C50A \\sim C58A \\sim C47 \\sim C55 \\sim C51A
\\sim C59A \\sim C50A \\sim C50B \\sim C51A \\sim C51B: within 2A with sigma of
0.04 and sigma for terminal atoms of 0.08 within 2A
5. Others
 Sof(H57C)=Sof(H57D)=Sof(C58B)=Sof(H58C)=Sof(H58D)=Sof(C59B)=Sof(H59D)=
 Sof(H59E)=Sof(H59F)=1-FVAR(1)
 Sof(H57A)=Sof(H57B)=Sof(C59A)=Sof(H59A)=Sof(H59B)=Sof(H59C)=Sof(C58A)=
 Sof(H58A)=Sof(H58B)=FVAR(1)
 Sof(H49C)=Sof(H49D)=Sof(C50A)=Sof(H50A)=Sof(H50B)=Sof(C51A)=Sof(H51A)=
 Sof(H51B)=Sof(H51C)=1-FVAR(2)
 Sof(H49A)=Sof(H49B)=Sof(C50B)=Sof(H50C)=Sof(H50D)=Sof(C51B)=Sof(H51D)=
 Sof(H51E)=Sof(H51F)=FVAR(2)
6.a Secondary CH2 refined with riding coordinates:
 C28(H28A,H28B), C32(H32A,H32B), C44(H44A,H44B), C36(H36A,H36B), C40(H40A,
 H40B), C52(H52A,H52B), C54(H54A,H54B), C41(H41A,H41B), C45(H45A,H45B),
 C30(H30A,H30B), C53(H53A,H53B), C37(H37A,H37B), C29(H29A,H29B), C42(H42A,H42B),
  C46(H46A,H46B), C34(H34A,H34B), C33(H33A,H33B), C48(H48A,H48B), C56(H56A,
 H56B), C38(H38A,H38B), C49(H49C,H49D), C49(H49A,H49B), C57(H57A,H57B),
 C57(H57C,H57D), C50A(H50A,H50B), C58A(H58A,H58B), C58B(H58C,H58D), C50B(H50C,
 H50D)
6.b Aromatic/amide H refined with riding coordinates:
 C5(H5), C9(H9), C3(H3), C19(H19), C10(H10), C16(H16), C17(H17), C12(H12),
 C18(H18), C11(H11)
6.c Idealised Me refined as rotating group:
 C22(H22A,H22B,H22C), C31(H31A,H31B,H31C), C27(H27A,H27B,H27C), C21(H21A,H21B,
 H21C), C25(H25A,H25B,H25C), C23(H23A,H23B,H23C), C26(H26A,H26B,H26C), C47(H47A,
 H47B,H47C), C43(H43A,H43B,H43C), C35(H35A,H35B,H35C), C55(H55A,H55B,H55C),
 C39(H39A,H39B,H39C), C59A(H59A,H59B,H59C), C51A(H51A,H51B,H51C), C59B(H59D,
 H59E,H59F), C51B(H51D,H51E,H51F)
;
_smtbx_masks_special_details
;
A solvent mask was calculated and 151 electrons were 
found in a volume of 436\%A^3^ in 2 voids per unit cell. 
This is consistent with the presence of 
1.75[CH2Cl2], 0.3[H2O] per Asymmetric Unit 
which account for 153 electrons 
per unit cell.
;
_smtbx_masks_void_probe_radius 1.2
_smtbx_masks_void_truncation_radius 1.2
_olex2_submission_special_instructions 'No special instructions were received'

loop_
_space_group_symop_operation_xyz
'x, y, z'
'-x, -y, -z'

loop_
_atom_site_label
_atom_site_type_symbol
_atom_site_fract_x
_atom_site_fract_y
_atom_site_fract_z
_atom_site_U_iso_or_equiv
_atom_site_adp_type
_atom_site_occupancy
_atom_site_site_symmetry_order
_atom_site_calc_flag
_atom_site_refinement_flags_posn
_atom_site_refinement_flags_adp
_atom_site_refinement_flags_occupancy
_atom_site_disorder_assembly
_atom_site_disorder_group
Cu1 Cu 0.33071(3) 0.51761(3) 0.76384(3) 0.04842(15) Uani 1 1 d . . . . .
O1 O 0.19469(17) 0.52935(17) 0.76062(17) 0.0574(6) Uani 1 1 d . . . . .
O2 O 0.35755(17) 0.77900(18) 0.89946(17) 0.0613(7) Uani 1 1 d . . . . .
N1 N 0.37930(19) 0.64000(19) 0.81907(18) 0.0445(6) Uani 1 1 d . . . . .
N2 N 0.4680(2) 0.5010(2) 0.7565(2) 0.0548(8) Uani 1 1 d . . . . .
N3 N 0.3139(2) 0.3839(2) 0.7075(2) 0.0578(8) Uani 1 1 d . . . . .
N4 N 0.3258(3) 0.7653(2) 0.61186(19) 0.0609(8) Uani 1 1 d . . . . .
O3 O 0.5760(2) 0.3970(2) 0.7060(2) 0.0873(10) Uani 1 1 d . . . . .
N5 N 0.7254(3) 0.2483(2) 0.8856(2) 0.0738(10) Uani 1 1 d D U . . .
C6 C 0.2108(2) 0.6887(2) 0.8286(2) 0.0443(8) Uani 1 1 d . . . . .
C5 C 0.1601(2) 0.7662(2) 0.8528(2) 0.0469(8) Uani 1 1 d . . . . .
H5 H 0.198232 0.820817 0.882851 0.056 Uiso 1 1 calc R U . . .
C8 C 0.4856(2) 0.6556(2) 0.8266(2) 0.0494(8) Uani 1 1 d . . . . .
C1 C 0.1553(2) 0.6065(2) 0.7843(2) 0.0484(8) Uani 1 1 d . . . . .
C7 C 0.3230(2) 0.7055(2) 0.8524(2) 0.0453(8) Uani 1 1 d . . . . .
C24 C 0.0027(3) 0.8500(3) 0.8621(3) 0.0724(13) Uani 1 1 d . . . . .
C15 C 0.4017(3) 0.3524(3) 0.6909(2) 0.0578(10) Uani 1 1 d . . . . .
C4 C 0.0583(3) 0.7664(3) 0.8351(2) 0.0573(10) Uani 1 1 d . . . . .
C14 C 0.4923(3) 0.4206(3) 0.7188(3) 0.0622(10) Uani 1 1 d . . . . .
C13 C 0.5328(3) 0.5792(3) 0.7904(3) 0.0557(9) Uani 1 1 d . . . . .
C9 C 0.5447(3) 0.7372(3) 0.8617(3) 0.0639(11) Uani 1 1 d . . . . .
H9 H 0.514531 0.789325 0.886010 0.077 Uiso 1 1 calc R U . . .
C3 C 0.0049(3) 0.6845(3) 0.7908(3) 0.0666(12) Uani 1 1 d . . . . .
H3 H -0.065660 0.683209 0.777741 0.080 Uiso 1 1 calc R U . . .
C2 C 0.0486(3) 0.6055(3) 0.7649(2) 0.0601(10) Uani 1 1 d . . . . .
C28 C 0.3276(3) 0.8204(3) 0.7008(2) 0.0614(10) Uani 1 1 d . . . . .
H28A H 0.269651 0.797272 0.723756 0.074 Uiso 1 1 calc R U . . .
H28B H 0.389008 0.810007 0.735614 0.074 Uiso 1 1 calc R U . . .
C32 C 0.2320(3) 0.7787(3) 0.5550(2) 0.0676(11) Uani 1 1 d . . . . .
H32A H 0.232308 0.843729 0.554766 0.081 Uiso 1 1 calc R U . . .
H32B H 0.235474 0.745380 0.497012 0.081 Uiso 1 1 calc R U . . .
C20 C -0.0154(3) 0.5179(3) 0.7155(3) 0.0770(14) Uani 1 1 d . . . . .
C44 C 0.7127(4) 0.1627(3) 0.9178(3) 0.0692(11) Uani 1 1 d . U . . .
H44A H 0.779425 0.149570 0.941856 0.083 Uiso 1 1 calc R U . . .
H44B H 0.671811 0.174416 0.963976 0.083 Uiso 1 1 calc R U . . .
C22 C 0.0178(4) 0.4875(3) 0.6284(3) 0.0846(14) Uani 1 1 d . . . . .
H22A H 0.006191 0.534003 0.596370 0.127 Uiso 1 1 calc R U . . .
H22B H -0.020923 0.430513 0.598247 0.127 Uiso 1 1 calc R U . . .
H22C H 0.089158 0.478526 0.635446 0.127 Uiso 1 1 calc R U . . .
C19 C 0.2308(4) 0.3270(3) 0.6848(3) 0.0693(11) Uani 1 1 d . . . . .
H19 H 0.168811 0.349309 0.696096 0.083 Uiso 1 1 calc R U . . .
C10 C 0.6473(3) 0.7422(3) 0.8610(4) 0.0826(15) Uani 1 1 d . . . . .
H10 H 0.686813 0.797996 0.884848 0.099 Uiso 1 1 calc R U . . .
C16 C 0.4075(4) 0.2632(3) 0.6523(3) 0.0708(12) Uani 1 1 d . . . . .
H16 H 0.470182 0.242175 0.641663 0.085 Uiso 1 1 calc R U . . .
C36 C 0.3284(3) 0.6674(3) 0.6161(3) 0.0660(11) Uani 1 1 d . . . . .
H36A H 0.269789 0.649713 0.641271 0.079 Uiso 1 1 calc R U . . .
H36B H 0.389127 0.662116 0.654454 0.079 Uiso 1 1 calc R U . . .
C40 C 0.4154(3) 0.7970(3) 0.5755(3) 0.0654(11) Uani 1 1 d . . . . .
H40A H 0.407086 0.858904 0.567315 0.078 Uiso 1 1 calc R U . . .
H40B H 0.415693 0.757173 0.519480 0.078 Uiso 1 1 calc R U . . .
C52 C 0.7729(3) 0.3228(3) 0.9589(3) 0.0682(11) Uani 1 1 d . U . . .
H52A H 0.836521 0.303417 0.982882 0.082 Uiso 1 1 calc R U . . .
H52B H 0.728342 0.328888 1.002534 0.082 Uiso 1 1 calc R U . . .
C54 C 0.8387(4) 0.4836(3) 1.0201(4) 0.0942(16) Uani 1 1 d . U . . .
H54A H 0.899505 0.461504 1.045896 0.113 Uiso 1 1 calc R U . . .
H54B H 0.789837 0.488396 1.060265 0.113 Uiso 1 1 calc R U . . .
C17 C 0.3216(4) 0.2052(3) 0.6294(3) 0.0782(13) Uani 1 1 d . . . . .
H17 H 0.324198 0.143645 0.602479 0.094 Uiso 1 1 calc R U . . .
C41 C 0.5162(3) 0.7982(3) 0.6282(3) 0.0761(12) Uani 1 1 d . . . . .
H41A H 0.520011 0.843461 0.681858 0.091 Uiso 1 1 calc R U . . .
H41B H 0.522880 0.738140 0.641304 0.091 Uiso 1 1 calc R U . . .
C45 C 0.6645(4) 0.0793(3) 0.8539(3) 0.0898(15) Uani 1 1 d . U . . .
H45A H 0.594106 0.088210 0.835478 0.108 Uiso 1 1 calc R U . . .
H45B H 0.699768 0.071105 0.804135 0.108 Uiso 1 1 calc R U . . .
C30 C 0.3410(4) 0.9710(3) 0.7991(3) 0.0837(14) Uani 1 1 d . . . . .
H30A H 0.406972 0.959026 0.825773 0.100 Uiso 1 1 calc R U . . .
H30B H 0.289342 0.946986 0.828152 0.100 Uiso 1 1 calc R U . . .
C31 C 0.3376(5) 1.0711(4) 0.8121(4) 0.1036(18) Uani 1 1 d . . . . .
H31A H 0.271166 1.084126 0.788948 0.155 Uiso 1 1 calc R U . . .
H31B H 0.388332 1.095882 0.783590 0.155 Uiso 1 1 calc R U . . .
H31C H 0.350960 1.099029 0.872271 0.155 Uiso 1 1 calc R U . . .
C12 C 0.6359(3) 0.5859(3) 0.7912(3) 0.0807(14) Uani 1 1 d . . . . .
H12 H 0.667448 0.534366 0.767658 0.097 Uiso 1 1 calc R U . . .
C18 C 0.2310(4) 0.2370(3) 0.6457(3) 0.0772(13) Uani 1 1 d . . . . .
H18 H 0.170661 0.198080 0.630499 0.093 Uiso 1 1 calc R U . . .
C53 C 0.7953(4) 0.4158(3) 0.9419(3) 0.0860(14) Uani 1 1 d . U . . .
H53A H 0.842911 0.411833 0.900765 0.103 Uiso 1 1 calc R U . . .
H53B H 0.732732 0.436045 0.917066 0.103 Uiso 1 1 calc R U . . .
C27 C 0.0732(3) 0.9341(3) 0.9050(4) 0.0866(15) Uani 1 1 d . . . . .
H27A H 0.113235 0.922920 0.954986 0.130 Uiso 1 1 calc R U . . .
H27B H 0.033940 0.985227 0.921512 0.130 Uiso 1 1 calc R U . . .
H27C H 0.117606 0.948149 0.866135 0.130 Uiso 1 1 calc R U . . .
C11 C 0.6928(3) 0.6676(3) 0.8264(4) 0.0951(18) Uani 1 1 d . . . . .
H11 H 0.763166 0.672024 0.826521 0.114 Uiso 1 1 calc R U . . .
C37 C 0.3283(5) 0.6000(3) 0.5332(3) 0.0868(15) Uani 1 1 d . . . . .
H37A H 0.267030 0.603281 0.494489 0.104 Uiso 1 1 calc R U . . .
H37B H 0.386766 0.616500 0.507262 0.104 Uiso 1 1 calc R U . . .
C29 C 0.3246(4) 0.9208(3) 0.7095(3) 0.0772(13) Uani 1 1 d . . . . .
H29A H 0.376927 0.943409 0.680197 0.093 Uiso 1 1 calc R U . . .
H29B H 0.258889 0.932606 0.682189 0.093 Uiso 1 1 calc R U . . .
C42 C 0.6007(4) 0.8211(4) 0.5829(4) 0.0919(15) Uani 1 1 d . . . . .
H42A H 0.590404 0.878753 0.565795 0.110 Uiso 1 1 calc R U . . .
H42B H 0.599159 0.773287 0.531242 0.110 Uiso 1 1 calc R U . . .
C46 C 0.6671(6) -0.0043(4) 0.8876(4) 0.113(2) Uani 1 1 d . U . . .
H46A H 0.631754 -0.055142 0.843303 0.135 Uiso 1 1 calc R U . . .
H46B H 0.737817 -0.017093 0.897596 0.135 Uiso 1 1 calc R U . . .
C34 C 0.0455(4) 0.7645(4) 0.5210(4) 0.1023(18) Uani 1 1 d . . . . .
H34A H 0.052259 0.734700 0.462634 0.123 Uiso 1 1 calc R U . . .
H34B H 0.045491 0.830277 0.524363 0.123 Uiso 1 1 calc R U . . .
C21 C -0.1270(3) 0.5314(4) 0.6998(4) 0.129(3) Uani 1 1 d . . . . .
H21A H -0.151604 0.550298 0.753641 0.193 Uiso 1 1 calc R U . . .
H21B H -0.164488 0.474483 0.668072 0.193 Uiso 1 1 calc R U . . .
H21C H -0.136279 0.578204 0.667613 0.193 Uiso 1 1 calc R U . . .
C33 C 0.1346(4) 0.7480(4) 0.5796(3) 0.0910(16) Uani 1 1 d . . . . .
H33A H 0.130267 0.780827 0.637617 0.109 Uiso 1 1 calc R U . . .
H33B H 0.132749 0.682578 0.578814 0.109 Uiso 1 1 calc R U . . .
C25 C -0.0628(4) 0.8315(4) 0.9284(4) 0.112(2) Uani 1 1 d . . . . .
H25A H -0.108336 0.776619 0.904656 0.168 Uiso 1 1 calc R U . . .
H25B H -0.101841 0.882945 0.944381 0.168 Uiso 1 1 calc R U . . .
H25C H -0.019626 0.823329 0.978147 0.168 Uiso 1 1 calc R U . . .
C23 C -0.0052(4) 0.4432(4) 0.7646(4) 0.0972(18) Uani 1 1 d . . . . .
H23A H 0.065798 0.437277 0.780937 0.146 Uiso 1 1 calc R U . . .
H23B H -0.037502 0.385680 0.729262 0.146 Uiso 1 1 calc R U . . .
H23C H -0.037508 0.458851 0.815032 0.146 Uiso 1 1 calc R U . . .
C48 C 0.7940(5) 0.2347(4) 0.8169(3) 0.1031(17) Uani 1 1 d D U . . .
H48A H 0.761071 0.186065 0.769301 0.124 Uiso 1 1 calc R U . . .
H48B H 0.800082 0.290996 0.796300 0.124 Uiso 1 1 calc R U . . .
C56 C 0.6257(5) 0.2713(4) 0.8477(4) 0.1086(18) Uani 1 1 d D U . . .
H56A H 0.637083 0.326449 0.826012 0.130 Uiso 1 1 calc R U . . .
H56B H 0.598165 0.221485 0.799116 0.130 Uiso 1 1 calc R U . . .
C26 C -0.0659(6) 0.8652(5) 0.7887(4) 0.150(3) Uani 1 1 d . . . . .
H26A H -0.026255 0.886601 0.749841 0.225 Uiso 1 1 calc R U . . .
H26B H -0.110784 0.910555 0.808409 0.225 Uiso 1 1 calc R U . . .
H26C H -0.105479 0.808215 0.759796 0.225 Uiso 1 1 calc R U . . .
C47 C 0.6262(6) -0.0047(4) 0.9611(4) 0.137(3) Uani 1 1 d . U . . .
H47A H 0.662913 0.042561 1.007084 0.205 Uiso 1 1 calc R U . . .
H47B H 0.631381 -0.063807 0.975127 0.205 Uiso 1 1 calc R U . . .
H47C H 0.555682 0.006887 0.952657 0.205 Uiso 1 1 calc R U . . .
C43 C 0.7021(4) 0.8298(5) 0.6355(4) 0.125(2) Uani 1 1 d . . . . .
H43A H 0.754227 0.841961 0.602106 0.188 Uiso 1 1 calc R U . . .
H43B H 0.712211 0.773437 0.653644 0.188 Uiso 1 1 calc R U . . .
H43C H 0.705786 0.879851 0.684773 0.188 Uiso 1 1 calc R U . . .
C35 C -0.0546(5) 0.7285(5) 0.5420(4) 0.128(3) Uani 1 1 d . . . . .
H35A H -0.109745 0.742110 0.503435 0.191 Uiso 1 1 calc R U . . .
H35B H -0.061595 0.757647 0.599811 0.191 Uiso 1 1 calc R U . . .
H35C H -0.056256 0.662929 0.536237 0.191 Uiso 1 1 calc R U . . .
C55 C 0.8659(5) 0.5769(4) 1.0062(4) 0.122(2) Uani 1 1 d . U . . .
H55A H 0.897519 0.616740 1.059328 0.183 Uiso 1 1 calc R U . . .
H55B H 0.805157 0.601676 0.985211 0.183 Uiso 1 1 calc R U . . .
H55C H 0.912492 0.572662 0.964987 0.183 Uiso 1 1 calc R U . . .
C38 C 0.3319(5) 0.5070(4) 0.5445(4) 0.109(2) Uani 1 1 d . . . . .
H38A H 0.269781 0.489040 0.565030 0.131 Uiso 1 1 calc R U . . .
H38B H 0.388722 0.506024 0.588391 0.131 Uiso 1 1 calc R U . . .
C49 C 0.8980(5) 0.2108(5) 0.8432(4) 0.124(2) Uani 1 1 d D U . . .
H49C H 0.896579 0.162323 0.874726 0.149 Uiso 0.53(3) 1 calc R U P A 2
H49D H 0.941319 0.264267 0.877675 0.149 Uiso 0.53(3) 1 calc R U P A 2
H49A H 0.925678 0.255651 0.895562 0.149 Uiso 0.47(3) 1 calc R U P A 1
H49B H 0.889985 0.151574 0.858570 0.149 Uiso 0.47(3) 1 calc R U P A 1
C39 C 0.3430(7) 0.4383(5) 0.4669(5) 0.160(4) Uani 1 1 d . . . . .
H39A H 0.288846 0.440363 0.422026 0.240 Uiso 1 1 calc R U . . .
H39B H 0.339775 0.377780 0.478752 0.240 Uiso 1 1 calc R U . . .
H39C H 0.407614 0.451653 0.449145 0.240 Uiso 1 1 calc R U . . .
C57 C 0.5481(4) 0.2872(5) 0.9058(6) 0.141(3) Uani 1 1 d D U . . .
H57A H 0.482590 0.256209 0.876432 0.169 Uiso 0.502(12) 1 calc R U P B 1
H57B H 0.567236 0.261542 0.955218 0.169 Uiso 0.502(12) 1 calc R U P B 1
H57C H 0.527592 0.227230 0.915830 0.169 Uiso 0.498(12) 1 calc R U P B 2
H57D H 0.584072 0.323443 0.959969 0.169 Uiso 0.498(12) 1 calc R U P B 2
C59A C 0.4349(11) 0.3984(12) 0.9531(11) 0.117(5) Uani 0.502(12) 1 d D U P B 1
H59A H 0.425852 0.462867 0.959912 0.176 Uiso 0.502(12) 1 calc R U P B 1
H59B H 0.426045 0.379809 1.005219 0.176 Uiso 0.502(12) 1 calc R U P B 1
H59C H 0.385272 0.363073 0.907176 0.176 Uiso 0.502(12) 1 calc R U P B 1
C50A C 0.934(2) 0.1768(18) 0.7542(14) 0.176(8) Uani 0.53(3) 1 d D U P A 2
H50A H 0.894439 0.119590 0.723425 0.211 Uiso 0.53(3) 1 calc R U P A 2
H50B H 0.924273 0.222615 0.720116 0.211 Uiso 0.53(3) 1 calc R U P A 2
C51A C 1.042(2) 0.162(2) 0.769(3) 0.230(12) Uani 0.53(3) 1 d D U P A 2
H51A H 1.081130 0.220771 0.793407 0.345 Uiso 0.53(3) 1 calc R U P A 2
H51B H 1.063657 0.134462 0.716234 0.345 Uiso 0.53(3) 1 calc R U P A 2
H51C H 1.051569 0.122607 0.808626 0.345 Uiso 0.53(3) 1 calc R U P A 2
C58A C 0.5396(9) 0.3820(8) 0.9329(7) 0.100(4) Uani 0.502(12) 1 d D U P B 1
H58A H 0.554079 0.412934 0.888130 0.120 Uiso 0.502(12) 1 calc R U P B 1
H58B H 0.589246 0.407620 0.983346 0.120 Uiso 0.502(12) 1 calc R U P B 1
C58B C 0.4535(10) 0.3301(9) 0.8901(8) 0.104(5) Uani 0.498(12) 1 d D . P B 2
H58C H 0.473241 0.389447 0.878345 0.125 Uiso 0.498(12) 1 calc R U P B 2
H58D H 0.415756 0.292733 0.837153 0.125 Uiso 0.498(12) 1 calc R U P B 2
C59B C 0.3832(12) 0.3463(13) 0.9483(11) 0.129(6) Uani 0.498(12) 1 d D . P B 2
H59D H 0.418273 0.378598 1.003463 0.194 Uiso 0.498(12) 1 calc R U P B 2
H59E H 0.350639 0.288469 0.952847 0.194 Uiso 0.498(12) 1 calc R U P B 2
H59F H 0.332513 0.383067 0.928485 0.194 Uiso 0.498(12) 1 calc R U P B 2
C50B C 0.9754(14) 0.2048(16) 0.7889(14) 0.128(6) Uani 0.47(3) 1 d D U P A 1
H50C H 0.986005 0.264174 0.774385 0.153 Uiso 0.47(3) 1 calc R U P A 1
H50D H 0.949017 0.160128 0.736165 0.153 Uiso 0.47(3) 1 calc R U P A 1
C51B C 1.0767(13) 0.1789(16) 0.8216(17) 0.134(7) Uani 0.47(3) 1 d D U P A 1
H51D H 1.107338 0.225192 0.870997 0.201 Uiso 0.47(3) 1 calc R U P A 1
H51E H 1.119892 0.174377 0.777807 0.201 Uiso 0.47(3) 1 calc R U P A 1
H51F H 1.068252 0.120433 0.837004 0.201 Uiso 0.47(3) 1 calc R U P A 1

loop_
_atom_site_aniso_label
_atom_site_aniso_U_11
_atom_site_aniso_U_22
_atom_site_aniso_U_33
_atom_site_aniso_U_23
_atom_site_aniso_U_13
_atom_site_aniso_U_12
Cu1 0.0461(2) 0.0494(3) 0.0554(3) 0.0197(2) 0.01268(19) 0.00820(18)
O1 0.0430(13) 0.0553(15) 0.0723(17) 0.0087(13) 0.0131(12) 0.0025(11)
O2 0.0381(13) 0.0618(16) 0.0752(18) -0.0033(14) 0.0088(12) 0.0021(12)
N1 0.0355(14) 0.0503(16) 0.0533(17) 0.0218(13) 0.0090(12) 0.0067(12)
N2 0.0534(18) 0.0521(18) 0.068(2) 0.0248(16) 0.0161(15) 0.0186(14)
N3 0.067(2) 0.0494(18) 0.062(2) 0.0220(15) 0.0136(16) 0.0050(16)
N4 0.076(2) 0.068(2) 0.0453(17) 0.0249(16) 0.0092(15) 0.0130(17)
O3 0.070(2) 0.0700(19) 0.133(3) 0.0257(19) 0.0367(19) 0.0302(16)
N5 0.099(3) 0.065(2) 0.059(2) 0.0294(17) -0.0055(18) -0.0003(19)
C6 0.0351(16) 0.053(2) 0.0450(18) 0.0111(16) 0.0099(14) 0.0027(14)
C5 0.0380(17) 0.057(2) 0.0441(18) 0.0064(16) 0.0072(14) 0.0031(15)
C8 0.0366(17) 0.056(2) 0.064(2) 0.0293(18) 0.0097(16) 0.0099(15)
C1 0.0380(17) 0.060(2) 0.049(2) 0.0098(17) 0.0152(15) 0.0025(16)
C7 0.0368(17) 0.055(2) 0.0471(19) 0.0194(17) 0.0063(14) -0.0006(15)
C24 0.045(2) 0.086(3) 0.070(3) -0.016(2) 0.0001(19) 0.023(2)
C15 0.073(3) 0.054(2) 0.057(2) 0.0249(18) 0.0208(19) 0.0213(19)
C4 0.0415(19) 0.071(2) 0.055(2) -0.0003(19) 0.0126(16) 0.0114(18)
C14 0.067(3) 0.060(2) 0.071(3) 0.030(2) 0.021(2) 0.022(2)
C13 0.0424(19) 0.055(2) 0.078(3) 0.030(2) 0.0140(18) 0.0111(16)
C9 0.0407(19) 0.054(2) 0.101(3) 0.025(2) 0.011(2) 0.0045(17)
C3 0.0309(18) 0.084(3) 0.071(3) -0.013(2) 0.0073(17) 0.0061(18)
C2 0.0378(18) 0.073(3) 0.061(2) -0.003(2) 0.0088(17) -0.0017(17)
C28 0.070(3) 0.075(3) 0.044(2) 0.0213(19) 0.0116(18) 0.007(2)
C32 0.084(3) 0.076(3) 0.047(2) 0.022(2) 0.001(2) 0.025(2)
C20 0.043(2) 0.077(3) 0.089(3) -0.025(3) 0.009(2) -0.009(2)
C44 0.085(3) 0.067(2) 0.063(3) 0.034(2) 0.007(2) 0.005(2)
C22 0.075(3) 0.083(3) 0.076(3) -0.019(3) -0.001(2) 0.012(2)
C19 0.077(3) 0.059(2) 0.074(3) 0.016(2) 0.019(2) 0.008(2)
C10 0.042(2) 0.062(3) 0.148(5) 0.031(3) 0.020(3) 0.0049(19)
C16 0.088(3) 0.064(3) 0.070(3) 0.024(2) 0.023(2) 0.023(2)
C36 0.080(3) 0.069(3) 0.056(2) 0.033(2) 0.004(2) 0.011(2)
C40 0.085(3) 0.068(3) 0.057(2) 0.031(2) 0.025(2) 0.018(2)
C52 0.080(3) 0.072(3) 0.057(2) 0.029(2) 0.004(2) 0.003(2)
C54 0.104(4) 0.079(3) 0.095(4) 0.024(3) -0.005(3) -0.001(3)
C17 0.114(4) 0.055(3) 0.067(3) 0.012(2) 0.022(3) 0.010(3)
C41 0.080(3) 0.089(3) 0.065(3) 0.026(2) 0.018(2) 0.004(2)
C45 0.119(4) 0.072(3) 0.078(3) 0.027(2) 0.002(3) -0.002(3)
C30 0.102(4) 0.079(3) 0.066(3) 0.012(2) 0.013(3) -0.010(3)
C31 0.127(5) 0.088(4) 0.088(4) 0.007(3) 0.012(3) 0.008(3)
C12 0.049(2) 0.070(3) 0.132(4) 0.028(3) 0.030(3) 0.020(2)
C18 0.091(3) 0.063(3) 0.076(3) 0.013(2) 0.020(3) -0.003(2)
C53 0.107(4) 0.079(3) 0.072(3) 0.030(2) 0.006(3) -0.016(3)
C27 0.063(3) 0.060(3) 0.127(4) -0.004(3) 0.018(3) 0.015(2)
C11 0.043(2) 0.076(3) 0.172(6) 0.031(3) 0.031(3) 0.008(2)
C37 0.130(4) 0.069(3) 0.061(3) 0.021(2) -0.005(3) 0.022(3)
C29 0.097(3) 0.082(3) 0.057(3) 0.021(2) 0.017(2) 0.017(3)
C42 0.093(4) 0.097(4) 0.101(4) 0.036(3) 0.041(3) 0.023(3)
C46 0.174(6) 0.074(3) 0.093(4) 0.032(3) 0.016(4) -0.003(4)
C34 0.098(4) 0.101(4) 0.095(4) 0.010(3) -0.019(3) 0.018(3)
C21 0.039(2) 0.129(5) 0.166(6) -0.067(4) -0.001(3) -0.004(3)
C33 0.075(3) 0.136(5) 0.064(3) 0.024(3) 0.004(2) 0.029(3)
C25 0.077(3) 0.108(4) 0.136(5) -0.027(4) 0.047(3) 0.012(3)
C23 0.085(3) 0.083(3) 0.110(4) -0.011(3) 0.040(3) -0.033(3)
C48 0.179(5) 0.080(3) 0.058(3) 0.031(2) 0.029(3) -0.003(4)
C56 0.124(4) 0.071(3) 0.122(5) 0.045(3) -0.049(3) -0.003(3)
C26 0.177(7) 0.141(6) 0.107(5) -0.020(4) -0.036(5) 0.110(5)
C47 0.221(8) 0.087(4) 0.096(4) 0.012(3) 0.048(5) -0.048(5)
C43 0.084(4) 0.153(6) 0.139(6) 0.024(5) 0.040(4) 0.004(4)
C35 0.089(4) 0.169(7) 0.105(5) -0.006(4) -0.012(3) 0.038(4)
C55 0.134(5) 0.087(4) 0.133(5) 0.017(4) 0.001(4) -0.021(4)
C38 0.153(6) 0.074(3) 0.098(4) 0.027(3) -0.004(4) 0.024(4)
C49 0.150(5) 0.117(5) 0.117(5) 0.028(4) 0.067(4) 0.002(4)
C39 0.236(10) 0.096(5) 0.126(6) 0.005(4) -0.045(6) 0.057(5)
C57 0.078(4) 0.103(4) 0.243(9) 0.068(5) -0.019(4) 0.010(3)
C59A 0.097(9) 0.148(13) 0.119(11) 0.057(11) 0.007(9) 0.032(9)
C50A 0.263(16) 0.131(14) 0.150(14) 0.015(12) 0.123(14) 0.010(13)
C51A 0.246(17) 0.22(2) 0.26(3) 0.04(2) 0.191(18) 0.004(18)
C58A 0.095(8) 0.125(8) 0.084(7) 0.035(6) 0.001(6) 0.014(7)
C58B 0.135(12) 0.092(9) 0.095(9) 0.038(7) 0.007(8) 0.039(8)
C59B 0.149(16) 0.131(14) 0.106(11) 0.024(11) 0.001(12) 0.044(12)
C50B 0.220(12) 0.097(12) 0.106(12) 0.058(10) 0.091(10) 0.059(12)
C51B 0.173(11) 0.098(12) 0.162(19) 0.037(12) 0.111(12) 0.038(11)

loop_
_atom_type_symbol
_atom_type_description
_atom_type_scat_dispersion_real
_atom_type_scat_dispersion_imag
_atom_type_scat_source
C C 0.0033 0.0016 'International Tables Vol C Tables 4.2.6.8 and 6.1.1.4'
H H 0.0000 0.0000 'International Tables Vol C Tables 4.2.6.8 and 6.1.1.4'
Cl Cl 0.1484 0.1585 'International Tables Vol C Tables 4.2.6.8 and 6.1.1.4'
Cu Cu 0.3201 1.2651 'International Tables Vol C Tables 4.2.6.8 and 6.1.1.4'
N N 0.0061 0.0033 'International Tables Vol C Tables 4.2.6.8 and 6.1.1.4'
O O 0.0106 0.0060 'International Tables Vol C Tables 4.2.6.8 and 6.1.1.4'

loop_
_geom_angle_atom_site_label_1
_geom_angle_atom_site_label_2
_geom_angle_atom_site_label_3
_geom_angle
_geom_angle_site_symmetry_1
_geom_angle_site_symmetry_3
_geom_angle_publ_flag
O1 Cu1 N1 98.17(11) . . ?
O1 Cu1 N2 174.82(13) . . ?
O1 Cu1 N3 95.24(13) . . ?
N1 Cu1 N3 166.57(12) . . ?
N2 Cu1 N1 85.00(13) . . ?
N2 Cu1 N3 81.68(14) . . ?
C1 O1 Cu1 124.8(2) . . ?
C8 N1 Cu1 112.3(2) . . ?
C7 N1 Cu1 125.9(2) . . ?
C7 N1 C8 121.7(3) . . ?
C14 N2 Cu1 119.2(3) . . ?
C14 N2 C13 127.0(3) . . ?
C13 N2 Cu1 113.8(2) . . ?
C15 N3 Cu1 112.0(3) . . ?
C19 N3 Cu1 129.4(3) . . ?
C19 N3 C15 118.6(4) . . ?
C28 N4 C32 110.7(3) . . ?
C36 N4 C28 107.6(3) . . ?
C36 N4 C32 111.0(3) . . ?
C36 N4 C40 110.7(3) . . ?
C40 N4 C28 109.9(3) . . ?
C40 N4 C32 107.1(3) . . ?
C44 N5 C48 109.9(4) . . ?
C52 N5 C44 107.4(3) . . ?
C52 N5 C48 109.7(4) . . ?
C52 N5 C56 111.2(4) . . ?
C56 N5 C44 110.6(4) . . ?
C56 N5 C48 108.0(4) . . ?
C5 C6 C1 119.4(3) . . ?
C5 C6 C7 113.7(3) . . ?
C1 C6 C7 126.9(3) . . ?
C6 C5 H5 118.4 . . ?
C4 C5 C6 123.1(3) . . ?
C4 C5 H5 118.4 . . ?
C13 C8 N1 114.3(3) . . ?
C9 C8 N1 127.1(3) . . ?
C9 C8 C13 118.6(3) . . ?
O1 C1 C6 124.5(3) . . ?
O1 C1 C2 117.2(3) . . ?
C6 C1 C2 118.3(3) . . ?
O2 C7 N1 124.5(3) . . ?
O2 C7 C6 117.7(3) . . ?
N1 C7 C6 117.8(3) . . ?
C4 C24 C25 108.1(4) . . ?
C27 C24 C4 112.8(3) . . ?
C27 C24 C25 106.0(4) . . ?
C26 C24 C4 110.0(4) . . ?
C26 C24 C27 112.0(5) . . ?
C26 C24 C25 107.6(5) . . ?
N3 C15 C14 115.4(3) . . ?
N3 C15 C16 121.7(4) . . ?
C16 C15 C14 122.9(4) . . ?
C5 C4 C24 123.3(4) . . ?
C5 C4 C3 116.6(3) . . ?
C3 C4 C24 120.0(3) . . ?
N2 C14 C15 111.6(3) . . ?
O3 C14 N2 129.0(4) . . ?
O3 C14 C15 119.4(4) . . ?
N2 C13 C8 114.6(3) . . ?
C12 C13 N2 125.3(4) . . ?
C12 C13 C8 120.1(4) . . ?
C8 C9 H9 119.9 . . ?
C10 C9 C8 120.1(4) . . ?
C10 C9 H9 119.9 . . ?
C4 C3 H3 118.0 . . ?
C2 C3 C4 124.0(3) . . ?
C2 C3 H3 118.0 . . ?
C1 C2 C20 120.4(4) . . ?
C3 C2 C1 118.6(3) . . ?
C3 C2 C20 121.0(3) . . ?
N4 C28 H28A 108.4 . . ?
N4 C28 H28B 108.4 . . ?
H28A C28 H28B 107.5 . . ?
C29 C28 N4 115.5(3) . . ?
C29 C28 H28A 108.4 . . ?
C29 C28 H28B 108.4 . . ?
N4 C32 H32A 108.5 . . ?
N4 C32 H32B 108.5 . . ?
H32A C32 H32B 107.5 . . ?
C33 C32 N4 115.0(3) . . ?
C33 C32 H32A 108.5 . . ?
C33 C32 H32B 108.5 . . ?
C22 C20 C2 109.7(4) . . ?
C21 C20 C2 112.3(4) . . ?
C21 C20 C22 106.6(4) . . ?
C21 C20 C23 107.4(5) . . ?
C23 C20 C2 110.2(4) . . ?
C23 C20 C22 110.5(4) . . ?
N5 C44 H44A 108.3 . . ?
N5 C44 H44B 108.3 . . ?
H44A C44 H44B 107.4 . . ?
C45 C44 N5 116.0(4) . . ?
C45 C44 H44A 108.3 . . ?
C45 C44 H44B 108.3 . . ?
C20 C22 H22A 109.5 . . ?
C20 C22 H22B 109.5 . . ?
C20 C22 H22C 109.5 . . ?
H22A C22 H22B 109.5 . . ?
H22A C22 H22C 109.5 . . ?
H22B C22 H22C 109.5 . . ?
N3 C19 H19 118.6 . . ?
N3 C19 C18 122.7(4) . . ?
C18 C19 H19 118.6 . . ?
C9 C10 H10 119.5 . . ?
C11 C10 C9 121.0(4) . . ?
C11 C10 H10 119.5 . . ?
C15 C16 H16 120.4 . . ?
C17 C16 C15 119.3(4) . . ?
C17 C16 H16 120.4 . . ?
N4 C36 H36A 108.2 . . ?
N4 C36 H36B 108.2 . . ?
N4 C36 C37 116.3(3) . . ?
H36A C36 H36B 107.4 . . ?
C37 C36 H36A 108.2 . . ?
C37 C36 H36B 108.2 . . ?
N4 C40 H40A 108.5 . . ?
N4 C40 H40B 108.5 . . ?
N4 C40 C41 115.1(3) . . ?
H40A C40 H40B 107.5 . . ?
C41 C40 H40A 108.5 . . ?
C41 C40 H40B 108.5 . . ?
N5 C52 H52A 108.0 . . ?
N5 C52 H52B 108.0 . . ?
N5 C52 C53 117.3(3) . . ?
H52A C52 H52B 107.2 . . ?
C53 C52 H52A 108.0 . . ?
C53 C52 H52B 108.0 . . ?
H54A C54 H54B 107.7 . . ?
C53 C54 H54A 108.8 . . ?
C53 C54 H54B 108.8 . . ?
C53 C54 C55 114.0(5) . . ?
C55 C54 H54A 108.8 . . ?
C55 C54 H54B 108.8 . . ?
C16 C17 H17 120.3 . . ?
C16 C17 C18 119.4(4) . . ?
C18 C17 H17 120.3 . . ?
C40 C41 H41A 109.4 . . ?
C40 C41 H41B 109.4 . . ?
H41A C41 H41B 108.0 . . ?
C42 C41 C40 111.1(4) . . ?
C42 C41 H41A 109.4 . . ?
C42 C41 H41B 109.4 . . ?
C44 C45 H45A 109.1 . . ?
C44 C45 H45B 109.1 . . ?
H45A C45 H45B 107.8 . . ?
C46 C45 C44 112.5(4) . . ?
C46 C45 H45A 109.1 . . ?
C46 C45 H45B 109.1 . . ?
H30A C30 H30B 107.6 . . ?
C31 C30 H30A 108.6 . . ?
C31 C30 H30B 108.6 . . ?
C29 C30 H30A 108.6 . . ?
C29 C30 H30B 108.6 . . ?
C29 C30 C31 114.7(4) . . ?
C30 C31 H31A 109.5 . . ?
C30 C31 H31B 109.5 . . ?
C30 C31 H31C 109.5 . . ?
H31A C31 H31B 109.5 . . ?
H31A C31 H31C 109.5 . . ?
H31B C31 H31C 109.5 . . ?
C13 C12 H12 119.9 . . ?
C11 C12 C13 120.2(4) . . ?
C11 C12 H12 119.9 . . ?
C19 C18 C17 118.3(5) . . ?
C19 C18 H18 120.9 . . ?
C17 C18 H18 120.9 . . ?
C52 C53 H53A 109.3 . . ?
C52 C53 H53B 109.3 . . ?
C54 C53 C52 111.8(4) . . ?
C54 C53 H53A 109.3 . . ?
C54 C53 H53B 109.3 . . ?
H53A C53 H53B 107.9 . . ?
C24 C27 H27A 109.5 . . ?
C24 C27 H27B 109.5 . . ?
C24 C27 H27C 109.5 . . ?
H27A C27 H27B 109.5 . . ?
H27A C27 H27C 109.5 . . ?
H27B C27 H27C 109.5 . . ?
C10 C11 C12 120.0(4) . . ?
C10 C11 H11 120.0 . . ?
C12 C11 H11 120.0 . . ?
C36 C37 H37A 109.3 . . ?
C36 C37 H37B 109.3 . . ?
H37A C37 H37B 107.9 . . ?
C38 C37 C36 111.8(4) . . ?
C38 C37 H37A 109.3 . . ?
C38 C37 H37B 109.3 . . ?
C28 C29 H29A 109.2 . . ?
C28 C29 H29B 109.2 . . ?
C30 C29 C28 112.0(4) . . ?
C30 C29 H29A 109.2 . . ?
C30 C29 H29B 109.2 . . ?
H29A C29 H29B 107.9 . . ?
C41 C42 H42A 109.0 . . ?
C41 C42 H42B 109.0 . . ?
C41 C42 C43 113.0(5) . . ?
H42A C42 H42B 107.8 . . ?
C43 C42 H42A 109.0 . . ?
C43 C42 H42B 109.0 . . ?
C45 C46 H46A 107.8 . . ?
C45 C46 H46B 107.8 . . ?
H46A C46 H46B 107.1 . . ?
C47 C46 C45 118.2(6) . . ?
C47 C46 H46A 107.8 . . ?
C47 C46 H46B 107.8 . . ?
H34A C34 H34B 107.8 . . ?
C33 C34 H34A 109.1 . . ?
C33 C34 H34B 109.1 . . ?
C33 C34 C35 112.5(5) . . ?
C35 C34 H34A 109.1 . . ?
C35 C34 H34B 109.1 . . ?
C20 C21 H21A 109.5 . . ?
C20 C21 H21B 109.5 . . ?
C20 C21 H21C 109.5 . . ?
H21A C21 H21B 109.5 . . ?
H21A C21 H21C 109.5 . . ?
H21B C21 H21C 109.5 . . ?
C32 C33 C34 111.7(5) . . ?
C32 C33 H33A 109.3 . . ?
C32 C33 H33B 109.3 . . ?
C34 C33 H33A 109.3 . . ?
C34 C33 H33B 109.3 . . ?
H33A C33 H33B 107.9 . . ?
C24 C25 H25A 109.5 . . ?
C24 C25 H25B 109.5 . . ?
C24 C25 H25C 109.5 . . ?
H25A C25 H25B 109.5 . . ?
H25A C25 H25C 109.5 . . ?
H25B C25 H25C 109.5 . . ?
C20 C23 H23A 109.5 . . ?
C20 C23 H23B 109.5 . . ?
C20 C23 H23C 109.5 . . ?
H23A C23 H23B 109.5 . . ?
H23A C23 H23C 109.5 . . ?
H23B C23 H23C 109.5 . . ?
N5 C48 H48A 108.3 . . ?
N5 C48 H48B 108.3 . . ?
H48A C48 H48B 107.4 . . ?
C49 C48 N5 115.8(4) . . ?
C49 C48 H48A 108.3 . . ?
C49 C48 H48B 108.3 . . ?
N5 C56 H56A 108.3 . . ?
N5 C56 H56B 108.3 . . ?
H56A C56 H56B 107.4 . . ?
C57 C56 N5 115.8(5) . . ?
C57 C56 H56A 108.3 . . ?
C57 C56 H56B 108.3 . . ?
C24 C26 H26A 109.5 . . ?
C24 C26 H26B 109.5 . . ?
C24 C26 H26C 109.5 . . ?
H26A C26 H26B 109.5 . . ?
H26A C26 H26C 109.5 . . ?
H26B C26 H26C 109.5 . . ?
C46 C47 H47A 109.5 . . ?
C46 C47 H47B 109.5 . . ?
C46 C47 H47C 109.5 . . ?
H47A C47 H47B 109.5 . . ?
H47A C47 H47C 109.5 . . ?
H47B C47 H47C 109.5 . . ?
C42 C43 H43A 109.5 . . ?
C42 C43 H43B 109.5 . . ?
C42 C43 H43C 109.5 . . ?
H43A C43 H43B 109.5 . . ?
H43A C43 H43C 109.5 . . ?
H43B C43 H43C 109.5 . . ?
C34 C35 H35A 109.5 . . ?
C34 C35 H35B 109.5 . . ?
C34 C35 H35C 109.5 . . ?
H35A C35 H35B 109.5 . . ?
H35A C35 H35C 109.5 . . ?
H35B C35 H35C 109.5 . . ?
C54 C55 H55A 109.5 . . ?
C54 C55 H55B 109.5 . . ?
C54 C55 H55C 109.5 . . ?
H55A C55 H55B 109.5 . . ?
H55A C55 H55C 109.5 . . ?
H55B C55 H55C 109.5 . . ?
C37 C38 H38A 108.6 . . ?
C37 C38 H38B 108.6 . . ?
C37 C38 C39 114.7(5) . . ?
H38A C38 H38B 107.6 . . ?
C39 C38 H38A 108.6 . . ?
C39 C38 H38B 108.6 . . ?
C48 C49 H49C 111.6 . . ?
C48 C49 H49D 111.6 . . ?
C48 C49 H49A 106.6 . . ?
C48 C49 H49B 106.6 . . ?
C48 C49 C50A 101.1(11) . . ?
H49C C49 H49D 109.4 . . ?
H49A C49 H49B 106.6 . . ?
C50A C49 H49C 111.6 . . ?
C50A C49 H49D 111.6 . . ?
C50B C49 C48 122.9(9) . . ?
C50B C49 H49A 106.6 . . ?
C50B C49 H49B 106.6 . . ?
C38 C39 H39A 109.5 . . ?
C38 C39 H39B 109.5 . . ?
C38 C39 H39C 109.5 . . ?
H39A C39 H39B 109.5 . . ?
H39A C39 H39C 109.5 . . ?
H39B C39 H39C 109.5 . . ?
C56 C57 H57A 109.6 . . ?
C56 C57 H57B 109.6 . . ?
C56 C57 H57C 105.9 . . ?
C56 C57 H57D 105.9 . . ?
H57A C57 H57B 108.1 . . ?
H57C C57 H57D 106.2 . . ?
C58A C57 C56 110.4(7) . . ?
C58A C57 H57A 109.6 . . ?
C58A C57 H57B 109.6 . . ?
C58B C57 C56 125.9(8) . . ?
C58B C57 H57C 105.9 . . ?
C58B C57 H57D 105.9 . . ?
H59A C59A H59B 109.5 . . ?
H59A C59A H59C 109.5 . . ?
H59B C59A H59C 109.5 . . ?
C58A C59A H59A 109.5 . . ?
C58A C59A H59B 109.5 . . ?
C58A C59A H59C 109.5 . . ?
C49 C50A H50A 110.1 . . ?
C49 C50A H50B 110.1 . . ?
H50A C50A H50B 108.5 . . ?
C51A C50A C49 107.8(13) . . ?
C51A C50A H50A 110.1 . . ?
C51A C50A H50B 110.1 . . ?
C50A C51A H51A 109.5 . . ?
C50A C51A H51B 109.5 . . ?
C50A C51A H51C 109.5 . . ?
H51A C51A H51B 109.5 . . ?
H51A C51A H51C 109.5 . . ?
H51B C51A H51C 109.5 . . ?
C57 C58A C59A 110.6(10) . . ?
C57 C58A H58A 109.5 . . ?
C57 C58A H58B 109.5 . . ?
C59A C58A H58A 109.5 . . ?
C59A C58A H58B 109.5 . . ?
H58A C58A H58B 108.1 . . ?
C57 C58B H58C 106.3 . . ?
C57 C58B H58D 106.3 . . ?
H58C C58B H58D 106.4 . . ?
C59B C58B C57 124.0(11) . . ?
C59B C58B H58C 106.3 . . ?
C59B C58B H58D 106.3 . . ?
C58B C59B H59D 109.5 . . ?
C58B C59B H59E 109.5 . . ?
C58B C59B H59F 109.5 . . ?
H59D C59B H59E 109.5 . . ?
H59D C59B H59F 109.5 . . ?
H59E C59B H59F 109.5 . . ?
C49 C50B H50C 107.8 . . ?
C49 C50B H50D 107.8 . . ?
C49 C50B C51B 118.2(12) . . ?
H50C C50B H50D 107.1 . . ?
C51B C50B H50C 107.8 . . ?
C51B C50B H50D 107.8 . . ?
C50B C51B H51D 109.5 . . ?
C50B C51B H51E 109.5 . . ?
C50B C51B H51F 109.5 . . ?
H51D C51B H51E 109.5 . . ?
H51D C51B H51F 109.5 . . ?
H51E C51B H51F 109.5 . . ?

loop_
_geom_bond_atom_site_label_1
_geom_bond_atom_site_label_2
_geom_bond_distance
_geom_bond_site_symmetry_2
_geom_bond_publ_flag
Cu1 O1 1.857(2) . ?
Cu1 N1 1.919(3) . ?
Cu1 N2 1.907(3) . ?
Cu1 N3 2.030(3) . ?
O1 C1 1.322(4) . ?
O2 C7 1.239(4) . ?
N1 C8 1.428(4) . ?
N1 C7 1.358(4) . ?
N2 C14 1.328(5) . ?
N2 C13 1.396(5) . ?
N3 C15 1.349(5) . ?
N3 C19 1.335(5) . ?
N4 C28 1.520(5) . ?
N4 C32 1.531(5) . ?
N4 C36 1.508(5) . ?
N4 C40 1.517(5) . ?
O3 C14 1.241(5) . ?
N5 C44 1.516(5) . ?
N5 C52 1.509(6) . ?
N5 C48 1.544(6) . ?
N5 C56 1.509(6) . ?
C6 C5 1.411(5) . ?
C6 C1 1.416(5) . ?
C6 C7 1.509(4) . ?
C5 H5 0.9500 . ?
C5 C4 1.371(5) . ?
C8 C13 1.417(5) . ?
C8 C9 1.400(5) . ?
C1 C2 1.438(5) . ?
C24 C4 1.532(5) . ?
C24 C27 1.524(6) . ?
C24 C25 1.553(7) . ?
C24 C26 1.498(7) . ?
C15 C14 1.509(6) . ?
C15 C16 1.380(6) . ?
C4 C3 1.400(5) . ?
C13 C12 1.391(5) . ?
C9 H9 0.9500 . ?
C9 C10 1.388(5) . ?
C3 H3 0.9500 . ?
C3 C2 1.382(6) . ?
C2 C20 1.547(5) . ?
C28 H28A 0.9900 . ?
C28 H28B 0.9900 . ?
C28 C29 1.507(6) . ?
C32 H32A 0.9900 . ?
C32 H32B 0.9900 . ?
C32 C33 1.503(7) . ?
C20 C22 1.544(6) . ?
C20 C21 1.535(6) . ?
C20 C23 1.535(8) . ?
C44 H44A 0.9900 . ?
C44 H44B 0.9900 . ?
C44 C45 1.512(6) . ?
C22 H22A 0.9800 . ?
C22 H22B 0.9800 . ?
C22 H22C 0.9800 . ?
C19 H19 0.9500 . ?
C19 C18 1.381(6) . ?
C10 H10 0.9500 . ?
C10 C11 1.377(6) . ?
C16 H16 0.9500 . ?
C16 C17 1.372(7) . ?
C36 H36A 0.9900 . ?
C36 H36B 0.9900 . ?
C36 C37 1.521(6) . ?
C40 H40A 0.9900 . ?
C40 H40B 0.9900 . ?
C40 C41 1.518(6) . ?
C52 H52A 0.9900 . ?
C52 H52B 0.9900 . ?
C52 C53 1.518(6) . ?
C54 H54A 0.9900 . ?
C54 H54B 0.9900 . ?
C54 C53 1.491(7) . ?
C54 C55 1.515(7) . ?
C17 H17 0.9500 . ?
C17 C18 1.384(7) . ?
C41 H41A 0.9900 . ?
C41 H41B 0.9900 . ?
C41 C42 1.506(6) . ?
C45 H45A 0.9900 . ?
C45 H45B 0.9900 . ?
C45 C46 1.494(7) . ?
C30 H30A 0.9900 . ?
C30 H30B 0.9900 . ?
C30 C31 1.495(7) . ?
C30 C29 1.492(6) . ?
C31 H31A 0.9800 . ?
C31 H31B 0.9800 . ?
C31 H31C 0.9800 . ?
C12 H12 0.9500 . ?
C12 C11 1.386(7) . ?
C18 H18 0.9500 . ?
C53 H53A 0.9900 . ?
C53 H53B 0.9900 . ?
C27 H27A 0.9800 . ?
C27 H27B 0.9800 . ?
C27 H27C 0.9800 . ?
C11 H11 0.9500 . ?
C37 H37A 0.9900 . ?
C37 H37B 0.9900 . ?
C37 C38 1.469(7) . ?
C29 H29A 0.9900 . ?
C29 H29B 0.9900 . ?
C42 H42A 0.9900 . ?
C42 H42B 0.9900 . ?
C42 C43 1.509(8) . ?
C46 H46A 0.9900 . ?
C46 H46B 0.9900 . ?
C46 C47 1.396(8) . ?
C34 H34A 0.9900 . ?
C34 H34B 0.9900 . ?
C34 C33 1.516(7) . ?
C34 C35 1.537(9) . ?
C21 H21A 0.9800 . ?
C21 H21B 0.9800 . ?
C21 H21C 0.9800 . ?
C33 H33A 0.9900 . ?
C33 H33B 0.9900 . ?
C25 H25A 0.9800 . ?
C25 H25B 0.9800 . ?
C25 H25C 0.9800 . ?
C23 H23A 0.9800 . ?
C23 H23B 0.9800 . ?
C23 H23C 0.9800 . ?
C48 H48A 0.9900 . ?
C48 H48B 0.9900 . ?
C48 C49 1.510(8) . ?
C56 H56A 0.9900 . ?
C56 H56B 0.9900 . ?
C56 C57 1.508(8) . ?
C26 H26A 0.9800 . ?
C26 H26B 0.9800 . ?
C26 H26C 0.9800 . ?
C47 H47A 0.9800 . ?
C47 H47B 0.9800 . ?
C47 H47C 0.9800 . ?
C43 H43A 0.9800 . ?
C43 H43B 0.9800 . ?
C43 H43C 0.9800 . ?
C35 H35A 0.9800 . ?
C35 H35B 0.9800 . ?
C35 H35C 0.9800 . ?
C55 H55A 0.9800 . ?
C55 H55B 0.9800 . ?
C55 H55C 0.9800 . ?
C38 H38A 0.9900 . ?
C38 H38B 0.9900 . ?
C38 C39 1.499(9) . ?
C49 H49C 0.9900 . ?
C49 H49D 0.9900 . ?
C49 H49A 0.9900 . ?
C49 H49B 0.9900 . ?
C49 C50A 1.596(14) . ?
C49 C50B 1.457(12) . ?
C39 H39A 0.9800 . ?
C39 H39B 0.9800 . ?
C39 H39C 0.9800 . ?
C57 H57A 0.9900 . ?
C57 H57B 0.9900 . ?
C57 H57C 0.9900 . ?
C57 H57D 0.9900 . ?
C57 C58A 1.430(11) . ?
C57 C58B 1.493(11) . ?
C59A H59A 0.9800 . ?
C59A H59B 0.9800 . ?
C59A H59C 0.9800 . ?
C59A C58A 1.521(13) . ?
C50A H50A 0.9900 . ?
C50A H50B 0.9900 . ?
C50A C51A 1.488(16) . ?
C51A H51A 0.9800 . ?
C51A H51B 0.9800 . ?
C51A H51C 0.9800 . ?
C58A H58A 0.9900 . ?
C58A H58B 0.9900 . ?
C58B H58C 0.9900 . ?
C58B H58D 0.9900 . ?
C58B C59B 1.433(14) . ?
C59B H59D 0.9800 . ?
C59B H59E 0.9800 . ?
C59B H59F 0.9800 . ?
C50B H50C 0.9900 . ?
C50B H50D 0.9900 . ?
C50B C51B 1.515(15) . ?
C51B H51D 0.9800 . ?
C51B H51E 0.9800 . ?
C51B H51F 0.9800 . ?

loop_
_geom_torsion_atom_site_label_1
_geom_torsion_atom_site_label_2
_geom_torsion_atom_site_label_3
_geom_torsion_atom_site_label_4
_geom_torsion
_geom_torsion_site_symmetry_1
_geom_torsion_site_symmetry_2
_geom_torsion_site_symmetry_3
_geom_torsion_site_symmetry_4
_geom_torsion_publ_flag
Cu1 O1 C1 C6 -11.2(5) . . . . ?
Cu1 O1 C1 C2 170.1(3) . . . . ?
Cu1 N1 C8 C13 1.4(4) . . . . ?
Cu1 N1 C8 C9 178.5(3) . . . . ?
Cu1 N1 C7 O2 167.5(3) . . . . ?
Cu1 N1 C7 C6 -14.3(4) . . . . ?
Cu1 N2 C14 O3 178.2(4) . . . . ?
Cu1 N2 C14 C15 -2.9(4) . . . . ?
Cu1 N2 C13 C8 2.1(4) . . . . ?
Cu1 N2 C13 C12 -178.4(4) . . . . ?
Cu1 N3 C15 C14 1.3(4) . . . . ?
Cu1 N3 C15 C16 -179.7(3) . . . . ?
Cu1 N3 C19 C18 179.3(3) . . . . ?
O1 C1 C2 C3 178.3(4) . . . . ?
O1 C1 C2 C20 -2.1(6) . . . . ?
N1 Cu1 O1 C1 5.8(3) . . . . ?
N1 C8 C13 N2 -2.3(5) . . . . ?
N1 C8 C13 C12 178.2(4) . . . . ?
N1 C8 C9 C10 -177.2(4) . . . . ?
N2 C13 C12 C11 179.6(5) . . . . ?
N3 Cu1 O1 C1 -175.0(3) . . . . ?
N3 C15 C14 N2 0.9(5) . . . . ?
N3 C15 C14 O3 179.9(4) . . . . ?
N3 C15 C16 C17 0.6(6) . . . . ?
N3 C19 C18 C17 -0.2(7) . . . . ?
N4 C28 C29 C30 -172.0(4) . . . . ?
N4 C32 C33 C34 179.3(4) . . . . ?
N4 C36 C37 C38 179.5(5) . . . . ?
N4 C40 C41 C42 174.0(4) . . . . ?
N5 C44 C45 C46 172.4(5) . . . . ?
N5 C52 C53 C54 178.0(4) . . . . ?
N5 C48 C49 C50A 165.4(11) . . . . ?
N5 C48 C49 C50B -173.6(13) . . . . ?
N5 C56 C57 C58A 103.1(7) . . . . ?
N5 C56 C57 C58B 165.6(8) . . . . ?
C6 C5 C4 C24 179.3(4) . . . . ?
C6 C5 C4 C3 0.0(6) . . . . ?
C6 C1 C2 C3 -0.5(6) . . . . ?
C6 C1 C2 C20 179.1(4) . . . . ?
C5 C6 C1 O1 -178.1(3) . . . . ?
C5 C6 C1 C2 0.6(5) . . . . ?
C5 C6 C7 O2 9.8(4) . . . . ?
C5 C6 C7 N1 -168.6(3) . . . . ?
C5 C4 C3 C2 0.2(7) . . . . ?
C8 N1 C7 O2 -8.7(5) . . . . ?
C8 N1 C7 C6 169.5(3) . . . . ?
C8 C13 C12 C11 -0.9(7) . . . . ?
C8 C9 C10 C11 -0.2(8) . . . . ?
C1 C6 C5 C4 -0.4(5) . . . . ?
C1 C6 C7 O2 -171.9(3) . . . . ?
C1 C6 C7 N1 9.7(5) . . . . ?
C1 C2 C20 C22 -60.5(6) . . . . ?
C1 C2 C20 C21 -178.9(5) . . . . ?
C1 C2 C20 C23 61.4(5) . . . . ?
C7 N1 C8 C13 178.2(3) . . . . ?
C7 N1 C8 C9 -4.8(5) . . . . ?
C7 C6 C5 C4 178.0(3) . . . . ?
C7 C6 C1 O1 3.7(6) . . . . ?
C7 C6 C1 C2 -177.6(3) . . . . ?
C24 C4 C3 C2 -179.1(4) . . . . ?
C15 N3 C19 C18 0.5(6) . . . . ?
C15 C16 C17 C18 -0.3(7) . . . . ?
C4 C3 C2 C1 0.1(7) . . . . ?
C4 C3 C2 C20 -179.5(4) . . . . ?
C14 N2 C13 C8 179.7(4) . . . . ?
C14 N2 C13 C12 -0.8(7) . . . . ?
C14 C15 C16 C17 179.5(4) . . . . ?
C13 N2 C14 O3 0.7(7) . . . . ?
C13 N2 C14 C15 179.6(3) . . . . ?
C13 C8 C9 C10 -0.3(6) . . . . ?
C13 C12 C11 C10 0.4(9) . . . . ?
C9 C8 C13 N2 -179.6(3) . . . . ?
C9 C8 C13 C12 0.8(6) . . . . ?
C9 C10 C11 C12 0.2(9) . . . . ?
C3 C2 C20 C22 119.0(5) . . . . ?
C3 C2 C20 C21 0.6(7) . . . . ?
C3 C2 C20 C23 -119.1(5) . . . . ?
C28 N4 C32 C33 -62.1(5) . . . . ?
C28 N4 C36 C37 -179.4(4) . . . . ?
C28 N4 C40 C41 53.8(5) . . . . ?
C32 N4 C28 C29 -58.2(5) . . . . ?
C32 N4 C36 C37 59.5(5) . . . . ?
C32 N4 C40 C41 174.0(4) . . . . ?
C44 N5 C52 C53 178.9(4) . . . . ?
C44 N5 C48 C49 -59.2(6) . . . . ?
C44 N5 C56 C57 59.7(6) . . . . ?
C44 C45 C46 C47 55.2(8) . . . . ?
C19 N3 C15 C14 -179.7(3) . . . . ?
C19 N3 C15 C16 -0.7(6) . . . . ?
C16 C15 C14 N2 -178.1(4) . . . . ?
C16 C15 C14 O3 0.9(6) . . . . ?
C16 C17 C18 C19 0.1(7) . . . . ?
C36 N4 C28 C29 -179.6(4) . . . . ?
C36 N4 C32 C33 57.2(5) . . . . ?
C36 N4 C40 C41 -64.9(5) . . . . ?
C36 C37 C38 C39 -173.8(6) . . . . ?
C40 N4 C28 C29 59.8(5) . . . . ?
C40 N4 C32 C33 178.1(4) . . . . ?
C40 N4 C36 C37 -59.3(5) . . . . ?
C40 C41 C42 C43 175.7(5) . . . . ?
C52 N5 C44 C45 179.2(4) . . . . ?
C52 N5 C48 C49 58.8(6) . . . . ?
C52 N5 C56 C57 -59.6(6) . . . . ?
C31 C30 C29 C28 -179.2(5) . . . . ?
C27 C24 C4 C5 4.1(6) . . . . ?
C27 C24 C4 C3 -176.6(4) . . . . ?
C25 C24 C4 C5 -112.7(5) . . . . ?
C25 C24 C4 C3 66.5(5) . . . . ?
C48 N5 C44 C45 -61.4(6) . . . . ?
C48 N5 C52 C53 59.4(5) . . . . ?
C48 N5 C56 C57 -180.0(5) . . . . ?
C48 C49 C50A C51A 172.3(18) . . . . ?
C48 C49 C50B C51B -179.1(13) . . . . ?
C56 N5 C44 C45 57.8(6) . . . . ?
C56 N5 C52 C53 -60.0(6) . . . . ?
C56 N5 C48 C49 -179.9(5) . . . . ?
C56 C57 C58A C59A 152.0(9) . . . . ?
C56 C57 C58B C59B -178.0(12) . . . . ?
C26 C24 C4 C5 130.0(6) . . . . ?
C26 C24 C4 C3 -50.8(7) . . . . ?
C35 C34 C33 C32 176.7(5) . . . . ?
C55 C54 C53 C52 177.9(5) . . . . ?

loop_
_smtbx_masks_void_nr
_smtbx_masks_void_average_x
_smtbx_masks_void_average_y
_smtbx_masks_void_average_z
_smtbx_masks_void_volume
_smtbx_masks_void_count_electrons
_smtbx_masks_void_content
1 -0.424 0.000 0.500 405.9 144.7 '3.5 CH2Cl2'
2 0.225 0.137 0.961 15.4 3.2 '0.3 water'
3 0.775 0.863 0.039 15.4 3.2 '0.3 water'
